data_1538108
loop_
_publ_author_name
'Hawthorne, F.C.'
'Ungaretti, L.'
'Bottazzi, P.'
'Czamanske, G.K.'
'Oberti, R.'

_publ_section_title
;
 Li: An important component in igneous alkali amphiboles
;
_journal_name_full 'American Mineralogist'
_journal_page_first 733
_journal_page_last 745
_journal_volume 78
_journal_year 1993
_chemical_formula_sum O8.64
_chemical_name_systematic
;
(Na.42 K.18) (Na1.04 Ca.96) (Mg3.17 Fe1.34 Zn.32 Mn.11 Li.06) (Si7.64 Al.36) 
O22.46 F1.36 (O H).18
;
_space_group_IT_number 12
_symmetry_space_group_name_Hall '-C 2y'
_symmetry_space_group_name_H-M 'C 1 2/m 1'
_cell_angle_alpha 90
_cell_angle_beta 104.54
_cell_angle_gamma 90
_cell_formula_units_Z 2
_cell_length_a 9.808
_cell_length_b 17.993
_cell_length_c 5.284
_cell_volume 902.630
_citation_journal_id_ASTM AMMIAY
_cod_data_source_file Hawthorne_AMMIAY_1993_1282.cif
_cod_data_source_block O8.64
_cod_original_cell_volume 902.6302
_cod_database_code 1538108

loop_
_symmetry_equiv_pos_as_xyz
x,y,z
-x,y,-z
-x,-y,-z
x,-y,z
x+1/2,y+1/2,z
-x+1/2,y+1/2,-z
-x+1/2,-y+1/2,-z
x+1/2,-y+1/2,z

loop_
_atom_site_label
_atom_site_type_symbol
_atom_site_fract_x
_atom_site_fract_y
_atom_site_fract_z
_atom_site_occupancy
_atom_site_U_iso_or_equiv
O2 O-2 0.11857 0.16859 0.72725 1 0.0
O3 O-2 0.1034 0 0.71027 0.32 0.0
O1 O-2 0.11233 0.08665 0.21832 1 0.0
